data_4510199
loop_
_publ_author_name
'Zhou, Jie'
'Du, Lin'
'Qiao, Yong-Feng'
'Hu, Yan'
'Li, Bin'
'Li, Lin'
'Wang, Xiao-Yuan'
'Yang, Jing'
'Xie, Ming-Jin'
'Zhao, Qi-Hua'

_publ_section_title
;
 Intriguing Architectures Generated from 1,4-Bis(3- or
 4-pyridyl)-2,3-diaza-1,3-butadiene with Aromatic Dicarboxylates:
 Syntheses, Crystal Structures, and Properties
;
_journal_issue 3
_journal_name_full 'Crystal Growth &amp; Design'
_journal_page_first 1175
_journal_paper_doi 10.1021/cg401692e
_journal_volume 14
_journal_year 2014
_chemical_formula_moiety 'C20 H18 Co N4 O6'
_chemical_formula_sum 'C20 H18 Co N4 O6'
_chemical_formula_weight 469.31
_chemical_name_systematic
; 
 ? 
;
_space_group_IT_number 15
_symmetry_cell_setting monoclinic
_symmetry_space_group_name_Hall '-C 2yc'
_symmetry_space_group_name_H-M 'C 1 2/c 1'
_atom_sites_solution_hydrogens geom
_atom_sites_solution_primary direct
_atom_sites_solution_secondary difmap
_audit_creation_method SHELXL-97
_cell_angle_alpha 90.00
_cell_angle_beta 114.0580(10)
_cell_angle_gamma 90.00
_cell_formula_units_Z 4
_cell_length_a 20.8725(17)
_cell_length_b 8.9411(7)
_cell_length_c 11.4430(9)
_cell_measurement_reflns_used 4012
_cell_measurement_temperature 298(2)
_cell_measurement_theta_max 28.32
_cell_measurement_theta_min 2.52
_cell_volume 1950.0(3)
_computing_cell_refinement 'Bruker apex II'
_computing_data_collection 'Bruker apex II'
_computing_data_reduction 'Bruker SAINT'
_computing_molecular_graphics 'Bruker SHELXTL'
_computing_publication_material 'Bruker SHELXTL'
_computing_structure_refinement 'SHELXL-97 (Sheldrick, 1997)'
_computing_structure_solution 'SHELXS-97 (Sheldrick, 1990)'
_diffrn_ambient_temperature 298(2)
_diffrn_measured_fraction_theta_full 0.998
_diffrn_measured_fraction_theta_max 0.998
_diffrn_measurement_device_type 'CCD area detector'
_diffrn_measurement_method 'phi and omega scans'
_diffrn_radiation_monochromator graphite
_diffrn_radiation_source 'fine-focus sealed tube'
_diffrn_radiation_type MoK\a
_diffrn_radiation_wavelength 0.71073
_diffrn_reflns_av_R_equivalents 0.0185
_diffrn_reflns_av_sigmaI/netI 0.0196
_diffrn_reflns_limit_h_max 21
_diffrn_reflns_limit_h_min -24
_diffrn_reflns_limit_k_max 10
_diffrn_reflns_limit_k_min -10
_diffrn_reflns_limit_l_max 13
_diffrn_reflns_limit_l_min -12
_diffrn_reflns_number 5445
_diffrn_reflns_theta_full 25.15
_diffrn_reflns_theta_max 25.15
_diffrn_reflns_theta_min 2.14
_exptl_absorpt_coefficient_mu 0.928
_exptl_absorpt_correction_T_max 0.8361
_exptl_absorpt_correction_T_min 0.6643
_exptl_absorpt_correction_type multi-scan
_exptl_absorpt_process_details sadabs
_exptl_crystal_colour block
_exptl_crystal_density_diffrn 1.599
_exptl_crystal_density_method 'not measured'
_exptl_crystal_description red
_exptl_crystal_F_000 964
_exptl_crystal_size_max 0.48
_exptl_crystal_size_mid 0.26
_exptl_crystal_size_min 0.20
_refine_diff_density_max 0.314
_refine_diff_density_min -0.411
_refine_diff_density_rms 0.058
_refine_ls_extinction_method SHELXL
_refine_ls_goodness_of_fit_ref 1.021
_refine_ls_hydrogen_treatment mixed
_refine_ls_matrix_type full
_refine_ls_number_parameters 143
_refine_ls_number_reflns 1757
_refine_ls_number_restraints 0
_refine_ls_restrained_S_all 1.021
_refine_ls_R_factor_all 0.0274
_refine_ls_R_factor_gt 0.0259
_refine_ls_shift/su_max 0.000
_refine_ls_shift/su_mean 0.000
_refine_ls_structure_factor_coef Fsqd
_refine_ls_weighting_details 'calc w=1/[\s^2^(Fo^2^)+(0.0463P)^2^+1.7324P] where P=(Fo^2^+2Fc^2^)/3'
_refine_ls_weighting_scheme calc
_refine_ls_wR_factor_gt 0.0721
_refine_ls_wR_factor_ref 0.0735
_reflns_number_gt 1648
_reflns_number_total 1757
_reflns_threshold_expression >2sigma(I)
_cod_data_source_file cg401692e_si_001.cif
_cod_data_source_block 3
_cod_depositor_comments
;
The following automatic conversions were performed:

'_symmetry_cell_setting' value 'Monoclinic' changed to 'monoclinic'
according to
/usr/data/users/saulius/crontab/automatic-downloads/current/ACS/lib/dictionaries/cif_core.dic
dictionary named 'cif_core.dic' version 2.4.2 from 2011-04-26.

Automatic conversion script
Id: cif_fix_values 2281 2013-09-26 08:29:07Z andrius 
;
_cod_original_sg_symbol_H-M C2/c
_cod_database_code 4510199

loop_
_symmetry_equiv_pos_as_xyz
'x, y, z'
'-x, y, -z+1/2'
'x+1/2, y+1/2, z'
'-x+1/2, y+1/2, -z+1/2'
'-x, -y, -z'
'x, -y, z-1/2'
'-x+1/2, -y+1/2, -z'
'x+1/2, -y+1/2, z-1/2'

loop_
_atom_site_label
_atom_site_type_symbol
_atom_site_fract_x
_atom_site_fract_y
_atom_site_fract_z
_atom_site_U_iso_or_equiv
_atom_site_adp_type
_atom_site_occupancy
_atom_site_symmetry_multiplicity
_atom_site_calc_flag
_atom_site_refinement_flags
Co1 Co 0.2500 0.2500 0.0000 0.01853(13) Uani 1 2 d S
N1 N 0.31366(8) 0.45136(16) 0.06892(13) 0.0272(3) Uani 1 1 d .
N2 N 0.47321(10) 0.4833(2) 0.43955(16) 0.0542(5) Uani 1 1 d .
O1 O 0.34038(6) 0.13892(14) 0.01919(11) 0.0281(3) Uani 1 1 d .
O2 O 0.31169(6) 0.06577(15) -0.18203(11) 0.0339(3) Uani 1 1 d .
O3 O 0.27318(7) 0.20143(15) 0.19362(11) 0.0310(3) Uani 1 1 d .
H3A H 0.2729 0.1106 0.2032 0.047 Uiso 1 1 calc R
H3B H 0.2383 0.2461 0.2172 0.047 Uiso 1 1 d R
C1 C 0.36427(9) 0.4605(2) 0.18657(17) 0.0305(4) Uani 1 1 d .
H1 H 0.3743 0.3758 0.2382 0.037 Uiso 1 1 calc R
C2 C 0.40294(10) 0.5895(2) 0.23653(17) 0.0335(4) Uani 1 1 d .
C3 C 0.38891(13) 0.7141(2) 0.1584(2) 0.0471(6) Uani 1 1 d .
H3 H 0.4136 0.8026 0.1882 0.057 Uiso 1 1 calc R
C4 C 0.33791(15) 0.7045(3) 0.0362(2) 0.0591(7) Uani 1 1 d .
H4 H 0.3279 0.7862 -0.0186 0.071 Uiso 1 1 calc R
C5 C 0.30191(12) 0.5729(2) -0.00414(19) 0.0454(5) Uani 1 1 d .
H5 H 0.2674 0.5683 -0.0871 0.054 Uiso 1 1 calc R
C6 C 0.45714(10) 0.5961(2) 0.36725(19) 0.0403(5) Uani 1 1 d .
H6 H 0.4804 0.6860 0.3978 0.048 Uiso 1 1 calc R
C7 C 0.35471(8) 0.08318(17) -0.06820(15) 0.0227(3) Uani 1 1 d .
C8 C 0.42990(8) 0.03727(18) -0.03243(15) 0.0223(3) Uani 1 1 d .
C9 C 0.44869(9) -0.0463(2) -0.11615(16) 0.0277(4) Uani 1 1 d .
H9 H 0.4145 -0.0774 -0.1943 0.033 Uiso 1 1 calc R
C10 C 0.48163(9) 0.0832(2) 0.08298(16) 0.0274(4) Uani 1 1 d .
H10 H 0.4694 0.1396 0.1391 0.033 Uiso 1 1 calc R

loop_
_atom_site_aniso_label
_atom_site_aniso_U_11
_atom_site_aniso_U_22
_atom_site_aniso_U_33
_atom_site_aniso_U_23
_atom_site_aniso_U_13
_atom_site_aniso_U_12
Co1 0.01551(18) 0.02194(19) 0.01694(19) -0.00062(10) 0.00537(13) 0.00287(11)
N1 0.0262(8) 0.0272(7) 0.0250(7) -0.0009(6) 0.0071(6) -0.0008(6)
N2 0.0517(12) 0.0471(11) 0.0357(9) -0.0005(8) -0.0110(9) -0.0165(9)
O1 0.0202(6) 0.0388(7) 0.0244(6) -0.0039(5) 0.0082(5) 0.0080(5)
O2 0.0238(6) 0.0434(7) 0.0274(7) -0.0115(5) 0.0033(5) 0.0082(5)
O3 0.0377(7) 0.0311(6) 0.0264(6) 0.0030(5) 0.0152(6) 0.0085(6)
C1 0.0278(9) 0.0306(9) 0.0275(9) 0.0015(7) 0.0056(7) -0.0013(7)
C2 0.0318(10) 0.0335(10) 0.0311(9) -0.0043(7) 0.0087(8) -0.0041(8)
C3 0.0558(14) 0.0312(10) 0.0424(12) -0.0032(9) 0.0079(10) -0.0131(10)
C4 0.0791(18) 0.0347(11) 0.0408(12) 0.0099(10) 0.0012(12) -0.0146(12)
C5 0.0557(14) 0.0363(11) 0.0273(10) 0.0027(8) -0.0004(9) -0.0069(10)
C6 0.0362(11) 0.0377(10) 0.0367(11) -0.0067(9) 0.0044(9) -0.0082(9)
C7 0.0206(8) 0.0215(8) 0.0253(8) -0.0013(6) 0.0086(7) 0.0021(6)
C8 0.0195(8) 0.0241(8) 0.0234(8) 0.0004(6) 0.0089(7) 0.0031(6)
C9 0.0216(8) 0.0346(9) 0.0230(8) -0.0074(7) 0.0051(7) 0.0033(7)
C10 0.0238(8) 0.0353(9) 0.0235(8) -0.0067(7) 0.0099(7) 0.0058(7)

loop_
_atom_type_symbol
_atom_type_description
_atom_type_scat_dispersion_real
_atom_type_scat_dispersion_imag
_atom_type_scat_source
C C 0.0033 0.0016 'International Tables Vol C Tables 4.2.6.8 and 6.1.1.4'
H H 0.0000 0.0000 'International Tables Vol C Tables 4.2.6.8 and 6.1.1.4'
N N 0.0061 0.0033 'International Tables Vol C Tables 4.2.6.8 and 6.1.1.4'
O O 0.0106 0.0060 'International Tables Vol C Tables 4.2.6.8 and 6.1.1.4'
Co Co 0.3494 0.9721 'International Tables Vol C Tables 4.2.6.8 and 6.1.1.4'

loop_
_geom_angle_atom_site_label_1
_geom_angle_atom_site_label_2
_geom_angle_atom_site_label_3
_geom_angle
_geom_angle_site_symmetry_1
_geom_angle_site_symmetry_3
O1 Co1 O1 180.00(3) . 7
O1 Co1 O3 88.90(5) . .
O1 Co1 O3 91.10(5) 7 .
O1 Co1 O3 91.10(5) . 7
O1 Co1 O3 88.90(5) 7 7
O3 Co1 O3 180.00(7) . 7
O1 Co1 N1 87.89(5) . .
O1 Co1 N1 92.11(5) 7 .
O3 Co1 N1 86.86(5) . .
O3 Co1 N1 93.14(5) 7 .
O1 Co1 N1 92.11(5) . 7
O1 Co1 N1 87.89(5) 7 7
O3 Co1 N1 93.14(5) . 7
O3 Co1 N1 86.86(5) 7 7
N1 Co1 N1 180.00(7) . 7
C1 N1 C5 116.83(15) . .
C1 N1 Co1 122.02(12) . .
C5 N1 Co1 121.12(12) . .
C6 N2 N2 111.5(2) . 5_666
C7 O1 Co1 127.57(10) . .
Co1 O3 H3A 109.5 . .
Co1 O3 H3B 109.5 . .
H3A O3 H3B 109.0 . .
N1 C1 C2 123.69(16) . .
N1 C1 H1 118.2 . .
C2 C1 H1 118.2 . .
C3 C2 C1 117.91(17) . .
C3 C2 C6 119.98(18) . .
C1 C2 C6 122.11(17) . .
C4 C3 C2 118.70(19) . .
C4 C3 H3 120.6 . .
C2 C3 H3 120.6 . .
C5 C4 C3 119.2(2) . .
C5 C4 H4 120.4 . .
C3 C4 H4 120.4 . .
N1 C5 C4 123.63(18) . .
N1 C5 H5 118.2 . .
C4 C5 H5 118.2 . .
N2 C6 C2 121.76(18) . .
N2 C6 H6 119.1 . .
C2 C6 H6 119.1 . .
O2 C7 O1 124.98(15) . .
O2 C7 C8 118.23(14) . .
O1 C7 C8 116.77(14) . .
C10 C8 C9 119.13(15) . .
C10 C8 C7 119.93(14) . .
C9 C8 C7 120.90(14) . .
C10 C9 C8 119.90(16) 5_655 .
C10 C9 H9 120.1 5_655 .
C8 C9 H9 120.1 . .
C8 C10 C9 120.97(16) . 5_655
C8 C10 H10 119.5 . .
C9 C10 H10 119.5 5_655 .

loop_
_geom_bond_atom_site_label_1
_geom_bond_atom_site_label_2
_geom_bond_distance
_geom_bond_site_symmetry_2
Co1 O1 2.0628(11) .
Co1 O1 2.0628(11) 7
Co1 O3 2.1113(12) .
Co1 O3 2.1113(12) 7
Co1 N1 2.1851(14) .
Co1 N1 2.1851(14) 7
N1 C1 1.333(2) .
N1 C5 1.332(2) .
N2 C6 1.260(3) .
N2 N2 1.412(3) 5_666
O1 C7 1.258(2) .
O2 C7 1.254(2) .
O3 H3A 0.8200 .
O3 H3B 0.9601 .
C1 C2 1.390(3) .
C1 H1 0.9300 .
C2 C3 1.383(3) .
C2 C6 1.463(3) .
C3 C4 1.372(3) .
C3 H3 0.9300 .
C4 C5 1.370(3) .
C4 H4 0.9300 .
C5 H5 0.9300 .
C6 H6 0.9300 .
C7 C8 1.508(2) .
C8 C10 1.384(2) .
C8 C9 1.392(2) .
C9 C10 1.385(2) 5_655
C9 H9 0.9300 .
C10 C9 1.385(2) 5_655
C10 H10 0.9300 .

loop_
_geom_hbond_atom_site_label_D
_geom_hbond_atom_site_label_H
_geom_hbond_atom_site_label_A
_geom_hbond_distance_DH
_geom_hbond_distance_HA
_geom_hbond_distance_DA
_geom_hbond_angle_DHA
_geom_hbond_site_symmetry_A
O3 H3B O2 0.96 1.93 2.7013(17) 135.2 7
O3 H3A O2 0.82 2.00 2.7288(18) 147.7 6_556

loop_
_geom_torsion_atom_site_label_1
_geom_torsion_atom_site_label_2
_geom_torsion_atom_site_label_3
_geom_torsion_atom_site_label_4
_geom_torsion
_geom_torsion_site_symmetry_1
_geom_torsion_site_symmetry_4
O1 Co1 N1 C1 -63.93(14) . .
O1 Co1 N1 C1 116.07(14) 7 .
O3 Co1 N1 C1 25.09(14) . .
O3 Co1 N1 C1 -154.91(14) 7 .
N1 Co1 N1 C1 -138.20(16) 7 .
O1 Co1 N1 C5 118.27(17) . .
O1 Co1 N1 C5 -61.73(17) 7 .
O3 Co1 N1 C5 -152.71(17) . .
O3 Co1 N1 C5 27.29(17) 7 .
N1 Co1 N1 C5 44.00(17) 7 .
O1 Co1 O1 C7 1(100) 7 .
O3 Co1 O1 C7 158.54(14) . .
O3 Co1 O1 C7 -21.46(14) 7 .
N1 Co1 O1 C7 -114.56(14) . .
N1 Co1 O1 C7 65.44(14) 7 .
C5 N1 C1 C2 2.0(3) . .
Co1 N1 C1 C2 -175.91(14) . .
N1 C1 C2 C3 -1.4(3) . .
N1 C1 C2 C6 178.66(18) . .
C1 C2 C3 C4 -0.1(4) . .
C6 C2 C3 C4 179.8(2) . .
C2 C3 C4 C5 0.9(4) . .
C1 N1 C5 C4 -1.1(3) . .
Co1 N1 C5 C4 176.8(2) . .
C3 C4 C5 N1 -0.3(4) . .
N2 N2 C6 C2 179.8(2) 5_666 .
C3 C2 C6 N2 -177.3(2) . .
C1 C2 C6 N2 2.6(3) . .
Co1 O1 C7 O2 -11.4(2) . .
Co1 O1 C7 C8 167.32(10) . .
O2 C7 C8 C10 166.13(16) . .
O1 C7 C8 C10 -12.7(2) . .
O2 C7 C8 C9 -11.4(2) . .
O1 C7 C8 C9 169.82(16) . .
C10 C8 C9 C10 0.4(3) . 5_655
C7 C8 C9 C10 177.96(16) . 5_655
C9 C8 C10 C9 -0.4(3) . 5_655
C7 C8 C10 C9 -177.99(16) . 5_655
